data_9016459
loop_
_publ_author_name
'Crosnier, M.'
'Delarue, E.'
'Choisnet, J.'
'Fourquet, J.'

_publ_section_title
;
 Li^+^-H^+^ exchange on Li2TiTeO6
 _cod_database_code 1000335
;
_journal_name_full 'European Journal of Solid State and Inorganic Chemistry'
_journal_page_first 321
_journal_page_last 332
_journal_volume 39
_journal_year 1992
_chemical_formula_sum 'O6 Te Ti'
_space_group_IT_number 58
_symmetry_space_group_name_Hall '-P 2 2n'
_symmetry_space_group_name_H-M 'P n n m'
_cell_angle_alpha 90
_cell_angle_beta 90
_cell_angle_gamma 90
_cell_length_a 5.0098
_cell_length_b 4.7020
_cell_length_c 8.6118
_cell_formula_units_Z 2
_cell_volume 202.860
_database_code_amcsd 0012627
_exptl_crystal_density_diffrn 4.444
_cod_duplicate_entry 1000335
_cod_original_formula_sum 'Ti Te O6'
_cod_database_code 9016459
_amcsd_formula_title 'H1.68 Li0.32 O6 Te Ti'

loop_
_space_group_symop_operation_xyz
x,y,z
1/2+x,1/2-y,1/2+z
1/2-x,1/2+y,1/2-z
1/2-x,1/2+y,1/2+z
1/2+x,1/2-y,1/2-z
x,y,-z
-x,-y,z
-x,-y,-z

loop_
_atom_site_label
_atom_site_fract_x
_atom_site_fract_y
_atom_site_fract_z
_atom_site_occupancy
Ti1 0.00000 0.00000 0.36200 0.18800
Ti2 0.00000 0.50000 0.29750 0.31200
Te1 0.00000 0.00000 0.00000 1.00000
O1 0.18300 0.22500 0.16570 1.00000
O2 0.31200 0.74900 0.00000 1.00000

loop_
_cod_related_entry_id
_cod_related_entry_database
_cod_related_entry_code
1 AMCSD 0012627
